data_1569836
loop_
_publ_author_name
'Jimbo, Atsuhiro'
'Li, Chifeng'
'Yonesato, Kentaro'
'Ushiyama, Tomoki'
'Yamaguchi, Kazuya'
'Suzuki, Kosuke'

_publ_section_title
;
 Molecular hybrids of trivacant lacunary polyoxomolybdate and multidentate
 organic ligands.
;
_journal_issue 37
_journal_name_full 'Chemical science'
_journal_page_first 10280
_journal_page_last 10284
_journal_paper_doi 10.1039/d3sc03713d
_journal_volume 14
_journal_year 2023
_chemical_formula_sum 'C65 H123 Mo9 N4 O37 P3'
_chemical_formula_weight 2509.04
_space_group_crystal_system monoclinic
_space_group_IT_number 9
_space_group_name_Hall 'C -2yc'
_space_group_name_H-M_alt 'C 1 c 1'
_atom_sites_solution_hydrogens geom
_audit_creation_method SHELXL-2018/3
_audit_update_record
;
2023-07-19 deposited with the CCDC.	2023-08-24 downloaded from the CCDC.
;
_cell_angle_alpha 90.0
_cell_angle_beta 105.7192(18)
_cell_angle_gamma 90.0
_cell_formula_units_Z 4
_cell_length_a 27.5817(4)
_cell_length_b 21.2628(3)
_cell_length_c 17.2310(3)
_cell_measurement_reflns_used 49006
_cell_measurement_temperature 93(2)
_cell_measurement_theta_max 30.4950
_cell_measurement_theta_min 1.9270
_cell_volume 9727.4(3)
_computing_cell_refinement 'CrysAlisPro 1.171.42.49 (Rigaku OD, 2022)'
_computing_data_collection 'CrysAlisPro 1.171.42.49 (Rigaku OD, 2022)'
_computing_data_reduction 'CrysAlisPro 1.171.42.49 (Rigaku OD, 2022)'
_computing_structure_refinement 'SHELXL-2018/3 (Sheldrick, 2018)'
_computing_structure_solution 'SHELXT-2018/2 (Sheldrick, 2018)'
_diffrn_ambient_temperature 93(2)
_diffrn_detector_area_resol_mean 10.0000
_diffrn_measured_fraction_theta_full 1.000
_diffrn_measured_fraction_theta_max 0.999
_diffrn_measurement_device_type 'XtaLAB Synergy R, HyPix'
_diffrn_measurement_method '\w scans'
_diffrn_radiation_type MoK\a
_diffrn_radiation_wavelength 0.71073
_diffrn_reflns_av_R_equivalents 0.0479
_diffrn_reflns_av_unetI/netI 0.0562
_diffrn_reflns_Laue_measured_fraction_full 1.000
_diffrn_reflns_Laue_measured_fraction_max 0.999
_diffrn_reflns_limit_h_max 39
_diffrn_reflns_limit_h_min -39
_diffrn_reflns_limit_k_max 30
_diffrn_reflns_limit_k_min -30
_diffrn_reflns_limit_l_max 24
_diffrn_reflns_limit_l_min -24
_diffrn_reflns_number 98347
_diffrn_reflns_point_group_measured_fraction_full 0.970
_diffrn_reflns_point_group_measured_fraction_max 0.944
_diffrn_reflns_theta_full 25.242
_diffrn_reflns_theta_max 30.508
_diffrn_reflns_theta_min 1.916
_diffrn_source 'micro-focus sealed X-ray tube'
_exptl_absorpt_coefficient_mu 1.247
_exptl_absorpt_correction_T_max 1.00000
_exptl_absorpt_correction_T_min 0.86263
_exptl_absorpt_correction_type multi-scan
_exptl_absorpt_process_details
;
CrysAlisPro 1.171.42.49 (Rigaku Oxford Diffraction, 2022)
Empirical absorption correction using spherical harmonics,
implemented in SCALE3 ABSPACK scaling algorithm.
;
_exptl_crystal_colour 'Pale Yellow'
_exptl_crystal_density_diffrn 1.713
_exptl_crystal_density_method 'Not measured'
_exptl_crystal_description Block
_exptl_crystal_F_000 5040
_exptl_crystal_size_max 0.040
_exptl_crystal_size_mid 0.040
_exptl_crystal_size_min 0.040
_refine_diff_density_max 2.087
_refine_diff_density_min -0.775
_refine_diff_density_rms 0.141
_refine_ls_abs_structure_details
;
 Flack x determined using 9565 quotients [(I+)-(I-)]/[(I+)+(I-)]
 (Parsons, Flack and Wagner, Acta Cryst. B69 (2013) 249-259).
;
_refine_ls_abs_structure_Flack -0.016(13)
_refine_ls_extinction_method none
_refine_ls_goodness_of_fit_ref 1.048
_refine_ls_hydrogen_treatment constr
_refine_ls_matrix_type full
_refine_ls_number_parameters 1063
_refine_ls_number_reflns 28019
_refine_ls_number_restraints 364
_refine_ls_restrained_S_all 1.077
_refine_ls_R_factor_all 0.0572
_refine_ls_R_factor_gt 0.0465
_refine_ls_shift/su_max 0.009
_refine_ls_shift/su_mean 0.000
_refine_ls_structure_factor_coef Fsqd
_refine_ls_weighting_details 'w=1/[\s^2^(Fo^2^)+(0.0598P)^2^+20.9061P] where P=(Fo^2^+2Fc^2^)/3'
_refine_ls_weighting_scheme calc
_refine_ls_wR_factor_gt 0.1105
_refine_ls_wR_factor_ref 0.1155
_reflns_Friedel_coverage 0.887
_reflns_Friedel_fraction_full 0.940
_reflns_Friedel_fraction_max 0.888
_reflns_number_gt 24249
_reflns_number_total 28019
_reflns_threshold_expression 'I > 2\s(I)'
_cod_data_source_file d3sc03713d2.cif
_cod_data_source_block shelx_CCDC2
_cod_depositor_comments 'Adding full bibliography for 1569834--1569837.cif.'
_cod_original_cell_volume 9727.5(3)
_cod_original_sg_symbol_H-M 'C c'
_cod_database_code 1569836
_shelx_shelxl_version_number 2018/3
_shelx_space_group_comment
;
The symmetry employed for this shelxl refinement is uniquely defined
by the following loop, which should always be used as a source of
symmetry information in preference to the above space-group names.
They are only intended as comments.
;
_shelx_estimated_absorpt_t_min 0.952
_shelx_estimated_absorpt_t_max 0.952

loop_
_space_group_symop_operation_xyz
'x, y, z'
'x, -y, z+1/2'
'x+1/2, y+1/2, z'
'x+1/2, -y+1/2, z+1/2'

loop_
_atom_site_label
_atom_site_type_symbol
_atom_site_fract_x
_atom_site_fract_y
_atom_site_fract_z
_atom_site_U_iso_or_equiv
_atom_site_adp_type
_atom_site_occupancy
_atom_site_site_symmetry_order
_atom_site_calc_flag
_atom_site_refinement_flags_posn
_atom_site_refinement_flags_adp
_atom_site_refinement_flags_occupancy
_atom_site_disorder_assembly
_atom_site_disorder_group
Mo1 Mo 0.37002(2) 0.84635(3) 0.37667(3) 0.01630(12) Uani 1 1 d . . . . .
Mo2 Mo 0.44561(2) 0.92605(3) 0.52914(4) 0.01700(12) Uani 1 1 d . . . . .
Mo3 Mo 0.53063(2) 0.84718(3) 0.69519(4) 0.01818(12) Uani 1 1 d . . . . .
Mo4 Mo 0.53124(3) 0.68981(3) 0.70142(4) 0.01860(12) Uani 1 1 d . . . . .
Mo5 Mo 0.43393(2) 0.59907(3) 0.55163(4) 0.01804(12) Uani 1 1 d . . . . .
Mo6 Mo 0.35705(2) 0.67327(3) 0.39872(4) 0.01788(12) Uani 1 1 d . . . . .
Mo7 Mo 0.47140(2) 0.75102(3) 0.34540(4) 0.01680(12) Uani 1 1 d . . . . .
Mo8 Mo 0.55419(2) 0.83702(3) 0.49039(4) 0.01819(13) Uani 1 1 d . . . . .
Mo9 Mo 0.55018(2) 0.67718(3) 0.50210(4) 0.01814(13) Uani 1 1 d . . . . .
P1 P 0.44969(7) 0.76360(7) 0.53717(11) 0.0122(3) Uani 1 1 d . . . . .
P2 P 0.32654(8) 0.89731(9) 0.52614(12) 0.0219(4) Uani 1 1 d . . . . .
P3 P 0.46237(9) 0.77164(9) 0.79734(12) 0.0242(4) Uani 1 1 d . . . . .
O1 O 0.3129(2) 0.6682(3) 0.4523(4) 0.0279(12) Uani 1 1 d . . . . .
O2 O 0.3851(2) 0.5999(3) 0.5950(3) 0.0237(11) Uani 1 1 d . . . . .
O3 O 0.3147(2) 0.8527(3) 0.5870(4) 0.0282(12) Uani 1 1 d . . . . .
O4 O 0.4052(2) 0.7728(3) 0.7674(4) 0.0326(14) Uani 1 1 d . . . . .
O5 O 0.32046(19) 0.8656(2) 0.4444(3) 0.0210(10) Uani 1 1 d . . . . .
O6 O 0.3778(2) 0.9291(2) 0.5599(3) 0.0240(11) Uani 1 1 d . . . . .
O7 O 0.4849(2) 0.8320(3) 0.7724(3) 0.0260(12) Uani 1 1 d . . . . .
O8 O 0.4842(2) 0.7110(2) 0.7725(3) 0.0235(11) Uani 1 1 d . . . . .
O9 O 0.41851(18) 0.8225(2) 0.5100(3) 0.0148(9) Uani 1 1 d . . . . .
O10 O 0.47743(19) 0.7663(2) 0.6272(3) 0.0159(9) Uani 1 1 d . . . . .
O11 O 0.41562(18) 0.7050(2) 0.5193(3) 0.0161(9) Uani 1 1 d . . . . .
O12 O 0.49021(18) 0.7592(2) 0.4890(3) 0.0143(9) Uani 1 1 d . . . . .
O13 O 0.40132(19) 0.9225(2) 0.4225(3) 0.0177(10) Uani 1 1 d . . . . .
O14 O 0.4763(2) 0.8993(2) 0.6360(3) 0.0195(10) Uani 1 1 d . . . . .
O15 O 0.5601(2) 0.7713(2) 0.7404(3) 0.0234(11) Uani 1 1 d . . . . .
O16 O 0.48273(19) 0.6352(2) 0.6476(3) 0.0195(10) Uani 1 1 d . . . . .
O17 O 0.3979(2) 0.6012(2) 0.4410(3) 0.0190(10) Uani 1 1 d . . . . .
O18 O 0.34984(19) 0.7631(2) 0.3785(3) 0.0176(10) Uani 1 1 d . . . . .
O19 O 0.42605(19) 0.8209(2) 0.3453(3) 0.0164(9) Uani 1 1 d . . . . .
O20 O 0.49854(19) 0.8993(2) 0.4950(3) 0.0183(10) Uani 1 1 d . . . . .
O21 O 0.55683(19) 0.8445(2) 0.6102(3) 0.0200(10) Uani 1 1 d . . . . .
O22 O 0.56192(19) 0.6919(2) 0.6194(3) 0.0199(10) Uani 1 1 d . . . . .
O23 O 0.50022(19) 0.6267(2) 0.5058(3) 0.0180(10) Uani 1 1 d . . . . .
O24 O 0.42401(18) 0.6974(2) 0.3531(3) 0.0163(9) Uani 1 1 d . . . . .
O25 O 0.52429(19) 0.8227(2) 0.3853(3) 0.0196(10) Uani 1 1 d . . . . .
O26 O 0.5878(2) 0.7627(3) 0.5120(3) 0.0230(11) Uani 1 1 d . . . . .
O27 O 0.52823(19) 0.6970(2) 0.3902(3) 0.0204(10) Uani 1 1 d . . . . .
O28 O 0.3324(2) 0.8739(2) 0.2900(3) 0.0217(11) Uani 1 1 d . . . . .
O29 O 0.4549(2) 1.0048(2) 0.5367(3) 0.0253(11) Uani 1 1 d . . . . .
O30 O 0.5684(2) 0.9002(3) 0.7552(3) 0.0276(12) Uani 1 1 d . . . . .
O31 O 0.5699(2) 0.6425(3) 0.7699(3) 0.0272(12) Uani 1 1 d . . . . .
O32 O 0.4533(2) 0.5227(2) 0.5604(3) 0.0247(11) Uani 1 1 d . . . . .
O33 O 0.3264(2) 0.6449(3) 0.3063(4) 0.0272(12) Uani 1 1 d . . . . .
O34 O 0.4716(2) 0.7498(3) 0.2480(3) 0.0269(12) Uani 1 1 d . . . . .
O35 O 0.6001(2) 0.8889(3) 0.4861(3) 0.0250(11) Uani 1 1 d . . . . .
O36 O 0.5992(2) 0.6299(3) 0.5029(4) 0.0281(12) Uani 1 1 d . . . . .
C11 C 0.2808(3) 0.9591(4) 0.5086(6) 0.0325(17) Uani 1 1 d . U . . .
C12 C 0.2333(5) 0.9514(7) 0.4615(10) 0.076(3) Uani 1 1 d . U . . .
H12 H 0.224475 0.911114 0.438156 0.091 Uiso 1 1 calc R U . . .
C13 C 0.1970(6) 0.9967(8) 0.4446(12) 0.090(4) Uani 1 1 d . U . . .
H13 H 0.165366 0.989440 0.406649 0.108 Uiso 1 1 calc R U . . .
C14 C 0.2076(6) 1.0532(7) 0.4841(10) 0.075(3) Uani 1 1 d . U . . .
H14 H 0.183737 1.086497 0.474062 0.090 Uiso 1 1 calc R U . . .
C15 C 0.2526(7) 1.0598(7) 0.5371(10) 0.085(4) Uani 1 1 d . U . . .
H15 H 0.259350 1.097498 0.567644 0.102 Uiso 1 1 calc R U . . .
C16 C 0.2896(6) 1.0149(6) 0.5496(8) 0.064(3) Uani 1 1 d . U . . .
H16 H 0.321384 1.022456 0.586902 0.076 Uiso 1 1 calc R U . . .
C21 C 0.4765(4) 0.7694(4) 0.9053(5) 0.0359(19) Uani 1 1 d . U . . .
C22 C 0.5235(5) 0.7494(5) 0.9471(6) 0.053(3) Uani 1 1 d . U . . .
H22 H 0.548296 0.739412 0.920006 0.063 Uiso 1 1 calc R U . . .
C23 C 0.5342(6) 0.7440(6) 1.0327(7) 0.063(3) Uani 1 1 d . U . . .
H23 H 0.566463 0.729027 1.061898 0.076 Uiso 1 1 calc R U . . .
C24 C 0.5013(6) 0.7590(6) 1.0737(7) 0.063(3) Uani 1 1 d . U . . .
H24 H 0.510040 0.756575 1.130910 0.076 Uiso 1 1 calc R U . . .
C25 C 0.4546(6) 0.7780(7) 1.0306(8) 0.069(3) Uani 1 1 d . U . . .
H25 H 0.430431 0.788374 1.058638 0.083 Uiso 1 1 calc R U . . .
C26 C 0.4411(5) 0.7829(6) 0.9472(7) 0.059(3) Uani 1 1 d . U . . .
H26 H 0.407950 0.795246 0.918888 0.070 Uiso 1 1 calc R U . . .
N1 N 0.4533(4) 0.4953(4) 0.3046(5) 0.052(3) Uani 1 1 d D . . . .
C111 C 0.4247(5) 0.4320(5) 0.2882(6) 0.052(3) Uani 1 1 d . U . . .
H11A H 0.412247 0.425726 0.229223 0.063 Uiso 1 1 calc R U . . .
H11B H 0.448527 0.397472 0.310252 0.063 Uiso 1 1 calc R U . . .
C112 C 0.3798(6) 0.4275(6) 0.3250(8) 0.066(3) Uani 1 1 d . U . . .
H11C H 0.390662 0.437579 0.383235 0.080 Uiso 1 1 calc R U . . .
H11D H 0.353021 0.457384 0.298013 0.080 Uiso 1 1 calc R U . . .
C113 C 0.3604(7) 0.3598(7) 0.3121(9) 0.080(4) Uani 1 1 d . U . . .
H11E H 0.353965 0.348824 0.254376 0.096 Uiso 1 1 calc R U . . .
H11F H 0.386694 0.330959 0.343374 0.096 Uiso 1 1 calc R U . . .
C114 C 0.3128(7) 0.3503(8) 0.3375(10) 0.094(5) Uani 1 1 d . U . . .
H11G H 0.301838 0.306412 0.328147 0.141 Uiso 1 1 calc R U . . .
H11H H 0.319089 0.360192 0.394917 0.141 Uiso 1 1 calc R U . . .
H11I H 0.286358 0.378057 0.305914 0.141 Uiso 1 1 calc R U . . .
C121 C 0.4777(6) 0.4993(6) 0.3935(7) 0.067(4) Uani 1 1 d . . . . .
H12A H 0.451639 0.493880 0.422805 0.081 Uiso 1 1 calc R U . . .
H12B H 0.492634 0.541631 0.406490 0.081 Uiso 1 1 calc R U . . .
C122 C 0.5188(7) 0.4496(6) 0.4227(8) 0.078(5) Uani 1 1 d . . . . .
H12C H 0.533480 0.438885 0.377954 0.094 Uiso 1 1 calc R U . . .
H12D H 0.503403 0.411000 0.437663 0.094 Uiso 1 1 calc R U . . .
C123 C 0.5617(6) 0.4725(6) 0.4968(9) 0.075(4) Uani 1 1 d . . . . .
H12E H 0.578151 0.510086 0.481396 0.090 Uiso 1 1 calc R U . . .
H12F H 0.547020 0.484619 0.541069 0.090 Uiso 1 1 calc R U . . .
C124 C 0.5991(6) 0.4237(8) 0.5248(10) 0.089(5) Uani 1 1 d . . . . .
H12G H 0.625427 0.439225 0.571154 0.133 Uiso 1 1 calc R U . . .
H12H H 0.582946 0.386686 0.540978 0.133 Uiso 1 1 calc R U . . .
H12I H 0.614047 0.412129 0.481364 0.133 Uiso 1 1 calc R U . . .
C131 C 0.4161(5) 0.5494(5) 0.2843(7) 0.062(3) Uani 1 1 d D U . . .
H13A H 0.434830 0.589193 0.299775 0.074 Uiso 1 1 calc R U . . .
H13B H 0.392192 0.545353 0.317826 0.074 Uiso 1 1 calc R U . . .
C132 C 0.3856(6) 0.5544(6) 0.1959(7) 0.064(3) Uani 1 1 d . U . . .
H13C H 0.388749 0.514434 0.168174 0.077 Uiso 1 1 calc R U . . .
H13D H 0.349603 0.560190 0.193456 0.077 Uiso 1 1 calc R U . . .
C133 C 0.4021(7) 0.6077(7) 0.1516(8) 0.088(4) Uani 1 1 d D U . . .
H13E H 0.438423 0.602827 0.155588 0.105 Uiso 1 1 calc R U . . .
H13F H 0.397675 0.647863 0.177819 0.105 Uiso 1 1 calc R U . . .
C134 C 0.3730(7) 0.6104(8) 0.0637(8) 0.098(5) Uani 1 1 d D U . . .
H13G H 0.385153 0.645726 0.037653 0.146 Uiso 1 1 calc R U . . .
H13H H 0.377862 0.571044 0.037097 0.146 Uiso 1 1 calc R U . . .
H13I H 0.337107 0.616088 0.059332 0.146 Uiso 1 1 calc R U . . .
C141 C 0.4913(6) 0.4983(5) 0.2548(7) 0.066(4) Uani 1 1 d D . . . .
H14A H 0.472690 0.501539 0.197156 0.079 Uiso 1 1 calc R U . . .
H14B H 0.510484 0.458332 0.262092 0.079 Uiso 1 1 calc R U . . .
C142 C 0.5287(6) 0.5527(6) 0.2758(7) 0.064(4) Uani 1 1 d . . . . .
H14C H 0.510446 0.591564 0.282623 0.077 Uiso 1 1 calc R U . . .
H14D H 0.553774 0.543728 0.327707 0.077 Uiso 1 1 calc R U . . .
C143 C 0.5553(6) 0.5632(7) 0.2121(8) 0.070(4) Uani 1 1 d . . . . .
H14E H 0.530518 0.572722 0.160064 0.083 Uiso 1 1 calc R U . . .
H14F H 0.573871 0.524667 0.205135 0.083 Uiso 1 1 calc R U . . .
C144 C 0.5922(6) 0.6182(8) 0.2367(11) 0.089(5) Uani 1 1 d . . . . .
H14G H 0.609710 0.625061 0.194905 0.134 Uiso 1 1 calc R U . . .
H14H H 0.573636 0.656263 0.242930 0.134 Uiso 1 1 calc R U . . .
H14I H 0.616882 0.608327 0.287889 0.134 Uiso 1 1 calc R U . . .
N2 N 0.7095(3) 0.7384(4) 0.7246(5) 0.0359(17) Uani 1 1 d . . . . .
C211 C 0.6799(4) 0.6795(4) 0.6940(7) 0.041(2) Uani 1 1 d . . . . .
H21A H 0.669415 0.680725 0.634380 0.049 Uiso 1 1 calc R U . . .
H21B H 0.648999 0.679437 0.712735 0.049 Uiso 1 1 calc R U . . .
C212 C 0.7084(4) 0.6189(6) 0.7208(9) 0.059(3) Uani 1 1 d . . . . .
H21C H 0.722113 0.618817 0.780192 0.071 Uiso 1 1 calc R U . . .
H21D H 0.736880 0.615506 0.696408 0.071 Uiso 1 1 calc R U . . .
C213 C 0.6723(4) 0.5624(6) 0.6943(9) 0.060(3) Uani 1 1 d . . . . .
H21E H 0.645113 0.564577 0.721747 0.073 Uiso 1 1 calc R U . . .
H21F H 0.656625 0.564635 0.635486 0.073 Uiso 1 1 calc R U . . .
C214 C 0.6991(5) 0.5025(6) 0.7139(11) 0.089(6) Uani 1 1 d . . . . .
H21G H 0.675374 0.467693 0.696488 0.134 Uiso 1 1 calc R U . . .
H21H H 0.725655 0.499962 0.686077 0.134 Uiso 1 1 calc R U . . .
H21I H 0.714154 0.499904 0.772259 0.134 Uiso 1 1 calc R U . . .
C221 C 0.6755(4) 0.7934(4) 0.6863(7) 0.046(2) Uani 1 1 d D U . . .
H22A H 0.670415 0.792331 0.627198 0.055 Uiso 1 1 calc R U . . .
H22B H 0.642215 0.788252 0.696863 0.055 Uiso 1 1 calc R U . . .
C222 C 0.6973(4) 0.8570(4) 0.7183(7) 0.063(3) Uani 1 1 d D U . . .
H22C H 0.687812 0.865998 0.768692 0.076 Uiso 1 1 calc R U . . .
H22D H 0.734461 0.854385 0.732193 0.076 Uiso 1 1 calc R U . . .
C223 C 0.6804(5) 0.9114(5) 0.6610(8) 0.081(4) Uani 1 1 d D U . . .
H22E H 0.687202 0.951448 0.691292 0.097 Uiso 1 1 calc R U . . .
H22F H 0.643604 0.908406 0.636113 0.097 Uiso 1 1 calc R U . . .
C224 C 0.7081(5) 0.9110(8) 0.5947(9) 0.093(5) Uani 1 1 d D U . . .
H22G H 0.696577 0.946569 0.558190 0.140 Uiso 1 1 calc R U . . .
H22H H 0.744414 0.914555 0.619334 0.140 Uiso 1 1 calc R U . . .
H22I H 0.700876 0.871572 0.564231 0.140 Uiso 1 1 calc R U . . .
C231 C 0.7592(3) 0.7402(4) 0.7015(6) 0.0314(18) Uani 1 1 d . U . . .
H23A H 0.776553 0.780063 0.721994 0.038 Uiso 1 1 calc R U . . .
H23B H 0.780585 0.705386 0.729729 0.038 Uiso 1 1 calc R U . . .
C232 C 0.7558(4) 0.7353(5) 0.6120(6) 0.040(2) Uani 1 1 d . U . . .
H23C H 0.738593 0.772869 0.583280 0.049 Uiso 1 1 calc R U . . .
H23D H 0.736091 0.697630 0.588823 0.049 Uiso 1 1 calc R U . . .
C233 C 0.8091(5) 0.7307(7) 0.6021(8) 0.064(3) Uani 1 1 d . U . . .
H23E H 0.825336 0.691290 0.626997 0.077 Uiso 1 1 calc R U . . .
H23F H 0.829678 0.766589 0.629291 0.077 Uiso 1 1 calc R U . . .
C234 C 0.8060(7) 0.7313(9) 0.5104(10) 0.094(5) Uani 1 1 d . U . . .
H23G H 0.839951 0.728288 0.503291 0.141 Uiso 1 1 calc R U . . .
H23H H 0.785798 0.695412 0.484006 0.141 Uiso 1 1 calc R U . . .
H23I H 0.790127 0.770481 0.486293 0.141 Uiso 1 1 calc R U . . .
C241 C 0.7233(4) 0.7426(6) 0.8149(6) 0.047(3) Uani 1 1 d D U . . .
H24A H 0.740326 0.783408 0.830951 0.057 Uiso 1 1 calc R U . . .
H24B H 0.748123 0.709105 0.836916 0.057 Uiso 1 1 calc R U . . .
C242 C 0.6801(5) 0.7369(8) 0.8559(7) 0.070(3) Uani 1 1 d D U . . .
H24C H 0.652676 0.766448 0.830219 0.084 Uiso 1 1 calc R U . . .
H24D H 0.666189 0.693686 0.848706 0.084 Uiso 1 1 calc R U . . .
C243 C 0.6991(6) 0.7517(10) 0.9452(8) 0.100(4) Uani 1 1 d D U . . .
H24E H 0.727216 0.722618 0.969417 0.119 Uiso 1 1 calc R U . . .
H24F H 0.712973 0.794884 0.951160 0.119 Uiso 1 1 calc R U . . .
C244 C 0.6606(8) 0.7469(11) 0.9927(11) 0.131(6) Uani 1 1 d D U . . .
H24G H 0.676539 0.757210 1.049278 0.197 Uiso 1 1 calc R U . . .
H24H H 0.633042 0.776368 0.970623 0.197 Uiso 1 1 calc R U . . .
H24I H 0.647323 0.703908 0.988930 0.197 Uiso 1 1 calc R U . . .
N3 N 0.5969(3) 0.9124(4) 0.2420(5) 0.0415(14) Uani 1 1 d . U . . .
C311 C 0.5914(5) 0.8961(6) 0.1531(7) 0.060(2) Uani 1 1 d D U . . .
H31A H 0.624243 0.880073 0.148570 0.073 Uiso 1 1 calc R U . . .
H31B H 0.566810 0.861341 0.137742 0.073 Uiso 1 1 calc R U . . .
C312 C 0.5749(6) 0.9487(6) 0.0923(7) 0.090(4) Uani 1 1 d D U . . .
H31C H 0.592526 0.987853 0.115166 0.108 Uiso 1 1 calc R U . . .
H31D H 0.538315 0.955859 0.083563 0.108 Uiso 1 1 calc R U . . .
C313 C 0.5850(7) 0.9362(11) 0.0113(7) 0.154(6) Uani 1 1 d D U . . .
H31E H 0.613514 0.962850 0.006729 0.185 Uiso 1 1 calc R U . . .
H31F H 0.595399 0.891733 0.009723 0.185 Uiso 1 1 calc R U . . .
C314 C 0.5405(9) 0.9485(13) -0.0607(8) 0.155(7) Uani 1 1 d D U . . .
H31G H 0.550022 0.939391 -0.110401 0.233 Uiso 1 1 calc R U . . .
H31H H 0.512333 0.921513 -0.057705 0.233 Uiso 1 1 calc R U . . .
H31I H 0.530477 0.992744 -0.060703 0.233 Uiso 1 1 calc R U . . .
C321 C 0.5483(3) 0.9383(6) 0.2542(7) 0.055(2) Uani 1 1 d D U . . .
H32A H 0.550029 0.934702 0.312221 0.066 Uiso 1 1 calc R U . . .
H32B H 0.546499 0.983605 0.240759 0.066 Uiso 1 1 calc R U . . .
C322 C 0.5006(4) 0.9083(6) 0.2074(8) 0.066(3) Uani 1 1 d D U . . .
H32C H 0.501284 0.862700 0.219290 0.080 Uiso 1 1 calc R U . . .
H32D H 0.496535 0.913711 0.148891 0.080 Uiso 1 1 calc R U . . .
C323 C 0.4553(3) 0.9408(4) 0.2321(6) 0.046(2) Uani 1 1 d D U . . .
H32E H 0.458444 0.934981 0.290279 0.055 Uiso 1 1 calc R U . . .
H32F H 0.453763 0.986306 0.219720 0.055 Uiso 1 1 calc R U . . .
C324 C 0.4084(4) 0.9059(7) 0.1796(8) 0.080(4) Uani 1 1 d D U . . .
H32G H 0.377964 0.922890 0.190730 0.121 Uiso 1 1 calc R U . . .
H32H H 0.406517 0.911844 0.122462 0.121 Uiso 1 1 calc R U . . .
H32I H 0.411163 0.860912 0.192480 0.121 Uiso 1 1 calc R U . . .
C331 C 0.6043(4) 0.8508(6) 0.2910(8) 0.063(2) Uani 1 1 d D U . . .
H33A H 0.607440 0.860862 0.348230 0.075 Uiso 1 1 calc R U . . .
H33B H 0.574049 0.824122 0.271200 0.075 Uiso 1 1 calc R U . . .
C332 C 0.6494(6) 0.8147(7) 0.2857(10) 0.092(4) Uani 1 1 d D U . . .
H33C H 0.679014 0.842932 0.300747 0.111 Uiso 1 1 calc R U . . .
H33D H 0.644787 0.802094 0.228817 0.111 Uiso 1 1 calc R U . . .
C333 C 0.6609(6) 0.7569(6) 0.3372(12) 0.094(4) Uani 1 1 d D U . . .
H33E H 0.670626 0.770407 0.394337 0.112 Uiso 1 1 calc R U . . .
H33F H 0.629487 0.732183 0.328413 0.112 Uiso 1 1 calc R U . . .
C334 C 0.7008(8) 0.7144(9) 0.3250(15) 0.148(7) Uani 1 1 d D U . . .
H33G H 0.704600 0.678698 0.362114 0.222 Uiso 1 1 calc R U . . .
H33H H 0.691361 0.699041 0.269312 0.222 Uiso 1 1 calc R U . . .
H33I H 0.732670 0.737423 0.335509 0.222 Uiso 1 1 calc R U . . .
C341 C 0.6390(5) 0.9581(6) 0.2738(7) 0.066(2) Uani 1 1 d D U . . .
H34A H 0.668060 0.944050 0.254928 0.079 Uiso 1 1 calc R U . . .
H34B H 0.628154 0.999257 0.247960 0.079 Uiso 1 1 calc R U . . .
C342 C 0.6574(6) 0.9690(8) 0.3619(8) 0.103(4) Uani 1 1 d D U . . .
H34C H 0.673455 0.929893 0.387823 0.124 Uiso 1 1 calc R U . . .
H34D H 0.628025 0.977611 0.383020 0.124 Uiso 1 1 calc R U . . .
C343 C 0.6946(5) 1.0226(7) 0.3867(8) 0.089(4) Uani 1 1 d D U . . .
H34E H 0.681572 1.058785 0.351062 0.107 Uiso 1 1 calc R U . . .
H34F H 0.695034 1.035202 0.442152 0.107 Uiso 1 1 calc R U . . .
C344 C 0.7480(5) 1.0116(8) 0.3852(10) 0.096(5) Uani 1 1 d D U . . .
H34G H 0.767708 1.049928 0.402509 0.145 Uiso 1 1 calc R U . . .
H34H H 0.762335 0.977049 0.421846 0.145 Uiso 1 1 calc R U . . .
H34I H 0.748809 1.000744 0.330327 0.145 Uiso 1 1 calc R U . . .
N31 N 0.3369(3) 0.8940(4) 0.7339(5) 0.0372(17) Uani 1 1 d . . . . .
C31 C 0.3013(4) 0.8931(6) 0.7756(7) 0.048(3) Uani 1 1 d . . . . .
H31 H 0.268657 0.876490 0.751654 0.058 Uiso 1 1 calc R U . . .
C32 C 0.3136(4) 0.9168(6) 0.8538(7) 0.048(3) Uani 1 1 d . . . . .
H32 H 0.289357 0.915482 0.883876 0.058 Uiso 1 1 calc R U . . .
C33 C 0.3602(4) 0.9421(5) 0.8879(7) 0.048(3) Uani 1 1 d . . . . .
H33 H 0.368527 0.959411 0.940727 0.058 Uiso 1 1 calc R U . . .
C34 C 0.3946(4) 0.9417(5) 0.8432(8) 0.052(3) Uani 1 1 d . . . . .
H34 H 0.427364 0.958677 0.865033 0.063 Uiso 1 1 calc R U . . .
C35 C 0.3817(4) 0.9169(4) 0.7674(7) 0.044(2) Uani 1 1 d . . . . .
H35 H 0.406103 0.916273 0.737787 0.053 Uiso 1 1 calc R U . . .
O1W O 0.3522(2) 0.7374(3) 0.6308(4) 0.0288(13) Uani 1 1 d . . . . .

loop_
_atom_site_aniso_label
_atom_site_aniso_U_11
_atom_site_aniso_U_22
_atom_site_aniso_U_33
_atom_site_aniso_U_23
_atom_site_aniso_U_13
_atom_site_aniso_U_12
Mo1 0.0175(3) 0.0128(3) 0.0164(3) -0.0001(2) 0.0007(2) 0.0007(2)
Mo2 0.0208(3) 0.0115(2) 0.0173(3) -0.0005(2) 0.0027(2) -0.0012(2)
Mo3 0.0228(3) 0.0158(3) 0.0138(3) -0.0004(2) 0.0015(2) -0.0026(2)
Mo4 0.0228(3) 0.0162(3) 0.0155(3) 0.0032(2) 0.0030(2) 0.0015(2)
Mo5 0.0223(3) 0.0122(3) 0.0204(3) 0.0014(2) 0.0072(2) 0.0006(2)
Mo6 0.0183(3) 0.0136(3) 0.0207(3) -0.0014(2) 0.0036(2) -0.0009(2)
Mo7 0.0217(3) 0.0170(3) 0.0135(3) 0.0001(2) 0.0078(2) -0.0009(2)
Mo8 0.0165(3) 0.0196(3) 0.0199(3) 0.0019(2) 0.0073(2) -0.0043(2)
Mo9 0.0158(3) 0.0185(3) 0.0216(3) 0.0013(2) 0.0075(2) 0.0044(2)
P1 0.0143(8) 0.0109(7) 0.0128(7) 0.0008(6) 0.0058(6) 0.0009(6)
P2 0.0240(10) 0.0166(9) 0.0264(10) -0.0015(7) 0.0089(8) 0.0042(7)
P3 0.0361(12) 0.0199(9) 0.0193(9) 0.0001(7) 0.0123(8) -0.0004(8)
O1 0.022(3) 0.024(3) 0.040(3) 0.001(2) 0.012(3) -0.005(2)
O2 0.025(3) 0.025(3) 0.026(3) 0.004(2) 0.015(2) -0.003(2)
O3 0.027(3) 0.026(3) 0.032(3) -0.001(2) 0.009(3) 0.000(2)
O4 0.034(3) 0.026(3) 0.043(4) -0.004(3) 0.019(3) -0.001(2)
O5 0.019(3) 0.018(2) 0.024(3) -0.003(2) 0.003(2) 0.0042(19)
O6 0.029(3) 0.018(3) 0.028(3) -0.005(2) 0.012(2) 0.003(2)
O7 0.039(3) 0.025(3) 0.015(2) -0.001(2) 0.008(2) 0.001(2)
O8 0.036(3) 0.018(2) 0.018(3) 0.002(2) 0.010(2) 0.000(2)
O9 0.017(2) 0.014(2) 0.014(2) 0.0004(17) 0.0059(19) 0.0013(18)
O10 0.017(2) 0.015(2) 0.017(2) 0.0030(18) 0.008(2) -0.0005(18)
O11 0.017(2) 0.009(2) 0.023(2) 0.0022(18) 0.007(2) 0.0010(18)
O12 0.016(2) 0.014(2) 0.013(2) 0.0027(17) 0.0045(19) 0.0026(18)
O13 0.022(3) 0.012(2) 0.018(2) 0.0001(18) 0.004(2) -0.0011(18)
O14 0.030(3) 0.013(2) 0.014(2) 0.0002(18) 0.003(2) 0.002(2)
O15 0.027(3) 0.020(3) 0.020(3) 0.001(2) 0.001(2) -0.003(2)
O16 0.021(3) 0.019(2) 0.019(2) 0.0006(19) 0.006(2) 0.0017(19)
O17 0.026(3) 0.008(2) 0.023(3) 0.0005(18) 0.006(2) -0.0005(18)
O18 0.016(2) 0.017(2) 0.021(3) -0.0016(18) 0.006(2) -0.0025(19)
O19 0.019(2) 0.012(2) 0.017(2) 0.0016(18) 0.004(2) 0.0011(18)
O20 0.021(3) 0.016(2) 0.018(2) 0.0035(18) 0.005(2) -0.0023(19)
O21 0.017(2) 0.020(2) 0.021(3) 0.0018(19) 0.003(2) -0.0024(19)
O22 0.016(2) 0.021(2) 0.022(3) 0.004(2) 0.004(2) 0.0025(19)
O23 0.020(2) 0.015(2) 0.021(2) -0.0001(19) 0.009(2) -0.0002(19)
O24 0.018(2) 0.014(2) 0.018(2) -0.0001(18) 0.0058(19) 0.0011(18)
O25 0.020(3) 0.020(2) 0.020(3) 0.001(2) 0.009(2) 0.000(2)
O26 0.015(3) 0.026(3) 0.028(3) 0.002(2) 0.006(2) 0.001(2)
O27 0.022(3) 0.021(3) 0.023(3) 0.003(2) 0.014(2) 0.004(2)
O28 0.024(3) 0.017(2) 0.018(2) 0.0015(19) -0.004(2) 0.004(2)
O29 0.039(3) 0.013(2) 0.022(3) 0.002(2) 0.003(2) -0.001(2)
O30 0.029(3) 0.023(3) 0.026(3) -0.001(2) -0.001(2) -0.006(2)
O31 0.038(3) 0.021(3) 0.018(3) 0.007(2) 0.000(2) 0.006(2)
O32 0.028(3) 0.017(3) 0.028(3) 0.003(2) 0.005(2) 0.001(2)
O33 0.025(3) 0.022(3) 0.031(3) -0.004(2) 0.002(2) 0.001(2)
O34 0.046(4) 0.025(3) 0.014(3) 0.000(2) 0.014(2) -0.001(2)
O35 0.019(3) 0.028(3) 0.031(3) 0.002(2) 0.012(2) -0.009(2)
O36 0.019(3) 0.031(3) 0.037(3) 0.003(2) 0.012(2) 0.009(2)
C11 0.036(4) 0.026(4) 0.044(5) 0.006(3) 0.025(4) 0.011(3)
C12 0.052(6) 0.051(6) 0.109(8) -0.007(6) -0.004(6) 0.022(5)
C13 0.056(6) 0.081(7) 0.127(9) 0.011(7) 0.012(7) 0.037(6)
C14 0.078(6) 0.063(6) 0.100(8) 0.019(6) 0.050(6) 0.050(6)
C15 0.106(8) 0.055(6) 0.095(8) -0.018(6) 0.030(6) 0.042(6)
C16 0.081(7) 0.041(5) 0.071(7) -0.001(5) 0.024(6) 0.024(5)
C21 0.060(6) 0.033(4) 0.020(4) -0.004(3) 0.021(4) -0.005(4)
C22 0.089(7) 0.048(5) 0.023(4) 0.001(4) 0.019(5) 0.022(5)
C23 0.104(8) 0.057(6) 0.028(5) -0.001(4) 0.015(5) 0.019(6)
C24 0.107(8) 0.053(6) 0.032(5) -0.005(4) 0.025(5) -0.027(6)
C25 0.092(8) 0.082(7) 0.048(6) -0.017(6) 0.044(5) -0.022(6)
C26 0.068(7) 0.072(7) 0.045(5) -0.018(5) 0.031(5) -0.012(5)
N1 0.100(8) 0.033(4) 0.026(4) -0.008(3) 0.020(5) 0.016(5)
C111 0.091(8) 0.034(5) 0.031(5) -0.008(4) 0.014(5) 0.017(5)
C112 0.110(9) 0.045(6) 0.042(5) -0.012(5) 0.019(6) 0.010(6)
C113 0.129(10) 0.060(7) 0.056(7) -0.014(6) 0.034(7) 0.012(7)
C114 0.139(13) 0.077(9) 0.062(8) 0.002(7) 0.020(8) 0.002(9)
C121 0.121(12) 0.040(6) 0.039(6) -0.011(5) 0.018(7) 0.018(7)
C122 0.125(14) 0.050(7) 0.045(7) -0.008(6) -0.004(8) 0.031(8)
C123 0.119(13) 0.041(7) 0.075(9) -0.003(6) 0.045(9) 0.004(7)
C124 0.088(12) 0.088(12) 0.077(11) 0.003(9) 0.001(9) 0.020(9)
C131 0.110(9) 0.036(5) 0.049(6) -0.013(5) 0.037(6) 0.014(6)
C132 0.107(8) 0.039(5) 0.048(6) -0.003(4) 0.023(6) 0.026(6)
C133 0.132(10) 0.063(7) 0.059(7) -0.003(6) 0.011(7) 0.023(7)
C134 0.150(13) 0.070(9) 0.065(8) 0.008(7) 0.016(9) 0.028(9)
C141 0.128(12) 0.033(5) 0.038(6) -0.013(4) 0.023(7) 0.019(6)
C142 0.106(11) 0.044(6) 0.031(5) -0.011(5) -0.002(6) 0.023(7)
C143 0.084(10) 0.064(9) 0.057(8) -0.009(7) 0.013(7) 0.010(7)
C144 0.079(11) 0.085(12) 0.103(13) -0.010(10) 0.025(10) -0.019(9)
N2 0.021(4) 0.038(4) 0.044(5) -0.001(3) -0.002(3) 0.003(3)
C211 0.027(5) 0.033(5) 0.053(6) -0.009(4) -0.006(4) -0.002(4)
C212 0.031(5) 0.048(6) 0.084(9) 0.009(6) -0.010(6) 0.002(5)
C213 0.040(6) 0.048(7) 0.077(9) 0.000(6) -0.013(6) -0.005(5)
C214 0.056(9) 0.047(7) 0.138(15) 0.004(8) -0.019(9) -0.011(6)
C221 0.033(5) 0.032(5) 0.062(6) -0.011(4) -0.007(4) 0.007(4)
C222 0.042(5) 0.033(5) 0.105(8) -0.019(5) 0.002(5) 0.015(4)
C223 0.047(6) 0.055(6) 0.126(10) -0.044(7) -0.004(6) 0.000(5)
C224 0.050(7) 0.096(10) 0.134(12) -0.037(9) 0.025(8) -0.004(7)
C231 0.023(4) 0.029(4) 0.034(4) -0.001(3) -0.005(3) 0.006(3)
C232 0.037(5) 0.036(5) 0.039(5) -0.009(4) -0.005(4) 0.014(4)
C233 0.057(6) 0.091(8) 0.044(6) -0.014(6) 0.013(5) -0.006(6)
C234 0.086(9) 0.130(12) 0.066(8) -0.030(8) 0.023(7) -0.012(9)
C241 0.026(5) 0.075(7) 0.037(5) -0.005(5) 0.003(4) -0.007(5)
C242 0.050(6) 0.099(9) 0.066(7) -0.012(6) 0.023(6) -0.019(6)
C243 0.090(9) 0.142(11) 0.085(8) -0.038(8) 0.056(7) -0.049(8)
C244 0.108(12) 0.170(14) 0.125(12) -0.048(11) 0.048(10) -0.048(11)
N3 0.044(3) 0.044(3) 0.043(3) 0.003(2) 0.024(2) -0.006(2)
C311 0.060(4) 0.064(4) 0.060(4) -0.002(3) 0.020(3) -0.001(3)
C312 0.083(5) 0.112(6) 0.083(5) 0.010(5) 0.035(4) 0.001(5)
C313 0.166(12) 0.182(12) 0.095(10) 0.014(10) 0.002(10) -0.010(11)
C314 0.163(15) 0.193(16) 0.099(12) 0.026(13) 0.018(12) 0.016(14)
C321 0.055(4) 0.066(5) 0.050(4) 0.005(4) 0.023(4) -0.009(4)
C322 0.074(7) 0.071(7) 0.065(6) 0.022(6) 0.037(6) 0.010(6)
C323 0.050(5) 0.044(5) 0.061(6) 0.034(4) 0.043(4) 0.024(4)
C324 0.104(9) 0.080(8) 0.054(7) 0.035(6) 0.016(7) -0.006(7)
C331 0.061(4) 0.060(4) 0.065(4) -0.001(3) 0.013(3) -0.005(3)
C332 0.089(6) 0.083(5) 0.097(6) -0.001(4) 0.012(4) 0.002(4)
C333 0.066(8) 0.060(7) 0.139(11) 0.004(8) 0.000(8) 0.014(6)
C334 0.116(12) 0.109(12) 0.190(15) -0.005(12) -0.008(12) 0.020(10)
C341 0.067(4) 0.061(4) 0.066(4) 0.001(3) 0.012(3) -0.006(3)
C342 0.116(9) 0.093(8) 0.087(8) -0.007(7) 0.004(8) -0.040(8)
C343 0.112(9) 0.094(8) 0.068(7) -0.031(6) 0.038(7) -0.065(7)
C344 0.125(12) 0.080(9) 0.095(9) -0.034(8) 0.049(9) -0.045(9)
N31 0.046(5) 0.027(4) 0.041(4) -0.001(3) 0.017(4) 0.000(3)
C31 0.030(5) 0.062(7) 0.054(6) -0.010(5) 0.012(5) -0.010(5)
C32 0.038(6) 0.069(7) 0.041(6) -0.007(5) 0.019(5) -0.011(5)
C33 0.065(7) 0.030(5) 0.047(6) -0.008(4) 0.012(5) -0.010(5)
C34 0.040(6) 0.045(6) 0.076(8) -0.019(6) 0.023(6) -0.024(5)
C35 0.050(6) 0.029(5) 0.062(7) -0.013(4) 0.030(5) -0.013(4)
O1W 0.027(3) 0.028(3) 0.035(3) 0.007(2) 0.014(3) 0.000(2)

loop_
_atom_type_symbol
_atom_type_description
_atom_type_scat_dispersion_real
_atom_type_scat_dispersion_imag
_atom_type_scat_source
C C 0.0033 0.0016 'International Tables Vol C Tables 4.2.6.8 and 6.1.1.4'
H H 0.0000 0.0000 'International Tables Vol C Tables 4.2.6.8 and 6.1.1.4'
N N 0.0061 0.0033 'International Tables Vol C Tables 4.2.6.8 and 6.1.1.4'
P P 0.1023 0.0942 'International Tables Vol C Tables 4.2.6.8 and 6.1.1.4'
Mo Mo -1.6832 0.6857 'International Tables Vol C Tables 4.2.6.8 and 6.1.1.4'
O O 0.0106 0.0060 'International Tables Vol C Tables 4.2.6.8 and 6.1.1.4'

loop_
_geom_angle_atom_site_label_1
_geom_angle_atom_site_label_2
_geom_angle_atom_site_label_3
_geom_angle
_geom_angle_site_symmetry_1
_geom_angle_site_symmetry_3
_geom_angle_publ_flag
O28 Mo1 O19 101.9(2) . . ?
O28 Mo1 O18 103.4(2) . . ?
O19 Mo1 O18 90.3(2) . . ?
O28 Mo1 O13 100.0(2) . . ?
O19 Mo1 O13 92.8(2) . . ?
O18 Mo1 O13 155.2(2) . . ?
O28 Mo1 O5 95.1(2) . . ?
O19 Mo1 O5 163.0(2) . . ?
O18 Mo1 O5 86.1(2) . . ?
O13 Mo1 O5 83.8(2) . . ?
O28 Mo1 O9 170.1(2) . . ?
O19 Mo1 O9 85.69(19) . . ?
O18 Mo1 O9 82.7(2) . . ?
O13 Mo1 O9 73.01(19) . . ?
O5 Mo1 O9 77.39(18) . . ?
O29 Mo2 O20 102.6(3) . . ?
O29 Mo2 O14 101.8(2) . . ?
O20 Mo2 O14 91.9(2) . . ?
O29 Mo2 O13 99.0(2) . . ?
O20 Mo2 O13 92.1(2) . . ?
O14 Mo2 O13 157.4(2) . . ?
O29 Mo2 O6 94.4(3) . . ?
O20 Mo2 O6 162.7(2) . . ?
O14 Mo2 O6 87.6(2) . . ?
O13 Mo2 O6 82.0(2) . . ?
O29 Mo2 O9 170.2(2) . . ?
O20 Mo2 O9 84.99(19) . . ?
O14 Mo2 O9 83.98(19) . . ?
O13 Mo2 O9 74.29(19) . . ?
O6 Mo2 O9 77.77(19) . . ?
O30 Mo3 O21 101.7(3) . . ?
O30 Mo3 O15 101.1(3) . . ?
O21 Mo3 O15 94.9(2) . . ?
O30 Mo3 O14 101.8(2) . . ?
O21 Mo3 O14 90.8(2) . . ?
O15 Mo3 O14 154.7(2) . . ?
O30 Mo3 O7 95.3(3) . . ?
O21 Mo3 O7 163.0(2) . . ?
O15 Mo3 O7 82.6(2) . . ?
O14 Mo3 O7 84.8(2) . . ?
O30 Mo3 O10 172.4(2) . . ?
O21 Mo3 O10 84.6(2) . . ?
O15 Mo3 O10 73.8(2) . . ?
O14 Mo3 O10 82.30(19) . . ?
O7 Mo3 O10 78.56(19) . . ?
O31 Mo4 O16 102.3(3) . . ?
O31 Mo4 O22 102.5(3) . . ?
O16 Mo4 O22 93.0(2) . . ?
O31 Mo4 O15 99.6(3) . . ?
O16 Mo4 O15 156.4(2) . . ?
O22 Mo4 O15 90.7(2) . . ?
O31 Mo4 O8 95.4(3) . . ?
O16 Mo4 O8 87.0(2) . . ?
O22 Mo4 O8 161.6(2) . . ?
O15 Mo4 O8 82.3(2) . . ?
O31 Mo4 O10 169.5(2) . . ?
O16 Mo4 O10 83.9(2) . . ?
O22 Mo4 O10 85.34(19) . . ?
O15 Mo4 O10 73.1(2) . . ?
O8 Mo4 O10 76.38(19) . . ?
O32 Mo5 O2 103.7(3) . . ?
O32 Mo5 O17 100.3(2) . . ?
O2 Mo5 O17 100.3(3) . . ?
O32 Mo5 O16 99.8(2) . . ?
O2 Mo5 O16 93.9(2) . . ?
O17 Mo5 O16 151.8(2) . . ?
O32 Mo5 O23 90.8(2) . . ?
O2 Mo5 O23 163.7(2) . . ?
O17 Mo5 O23 84.0(2) . . ?
O16 Mo5 O23 76.1(2) . . ?
O32 Mo5 O11 168.5(2) . . ?
O2 Mo5 O11 87.1(2) . . ?
O17 Mo5 O11 73.59(19) . . ?
O16 Mo5 O11 83.07(19) . . ?
O23 Mo5 O11 78.99(17) . . ?
O33 Mo6 O1 103.6(3) . . ?
O33 Mo6 O17 99.4(2) . . ?
O1 Mo6 O17 100.0(3) . . ?
O33 Mo6 O18 100.4(2) . . ?
O1 Mo6 O18 96.0(2) . . ?
O17 Mo6 O18 150.7(2) . . ?
O33 Mo6 O24 90.1(2) . . ?
O1 Mo6 O24 165.5(2) . . ?
O17 Mo6 O24 82.1(2) . . ?
O18 Mo6 O24 76.51(19) . . ?
O33 Mo6 O11 167.3(2) . . ?
O1 Mo6 O11 87.8(2) . . ?
O17 Mo6 O11 72.76(19) . . ?
O18 Mo6 O11 83.62(19) . . ?
O24 Mo6 O11 79.13(17) . . ?
O34 Mo7 O24 105.5(3) . . ?
O34 Mo7 O27 99.7(3) . . ?
O24 Mo7 O27 97.1(2) . . ?
O34 Mo7 O19 100.8(3) . . ?
O24 Mo7 O19 90.3(2) . . ?
O27 Mo7 O19 155.5(2) . . ?
O34 Mo7 O25 98.6(2) . . ?
O24 Mo7 O25 155.4(2) . . ?
O27 Mo7 O25 83.3(2) . . ?
O19 Mo7 O25 80.5(2) . . ?
O34 Mo7 O12 167.4(3) . . ?
O24 Mo7 O12 85.8(2) . . ?
O27 Mo7 O12 72.79(19) . . ?
O19 Mo7 O12 84.56(18) . . ?
O25 Mo7 O12 70.81(18) . . ?
O35 Mo8 O25 102.1(3) . . ?
O35 Mo8 O26 103.2(3) . . ?
O25 Mo8 O26 97.4(2) . . ?
O35 Mo8 O20 99.1(2) . . ?
O25 Mo8 O20 90.3(2) . . ?
O26 Mo8 O20 154.3(2) . . ?
O35 Mo8 O21 99.8(2) . . ?
O25 Mo8 O21 155.0(2) . . ?
O26 Mo8 O21 89.1(2) . . ?
O20 Mo8 O21 74.5(2) . . ?
O35 Mo8 O12 176.1(2) . . ?
O25 Mo8 O12 74.9(2) . . ?
O26 Mo8 O12 74.8(2) . . ?
O20 Mo8 O12 83.69(18) . . ?
O21 Mo8 O12 83.64(18) . . ?
O36 Mo9 O23 105.7(3) . . ?
O36 Mo9 O27 100.0(3) . . ?
O23 Mo9 O27 97.7(2) . . ?
O36 Mo9 O22 100.2(3) . . ?
O23 Mo9 O22 88.4(2) . . ?
O27 Mo9 O22 156.3(2) . . ?
O36 Mo9 O26 98.0(3) . . ?
O23 Mo9 O26 155.3(2) . . ?
O27 Mo9 O26 84.5(2) . . ?
O22 Mo9 O26 80.7(2) . . ?
O36 Mo9 O12 168.2(2) . . ?
O23 Mo9 O12 85.3(2) . . ?
O27 Mo9 O12 73.69(19) . . ?
O22 Mo9 O12 84.13(19) . . ?
O26 Mo9 O12 71.64(19) . . ?
O9 P1 O10 111.5(3) . . ?
O9 P1 O11 110.0(3) . . ?
O10 P1 O11 110.0(3) . . ?
O9 P1 O12 108.2(3) . . ?
O10 P1 O12 107.8(3) . . ?
O11 P1 O12 109.2(3) . . ?
O3 P2 O5 111.8(3) . . ?
O3 P2 O6 111.3(3) . . ?
O5 P2 O6 113.8(3) . . ?
O3 P2 C11 107.6(4) . . ?
O5 P2 C11 105.7(4) . . ?
O6 P2 C11 106.1(4) . . ?
O4 P3 O8 111.7(3) . . ?
O4 P3 O7 110.7(3) . . ?
O8 P3 O7 113.9(3) . . ?
O4 P3 C21 105.4(4) . . ?
O8 P3 C21 106.0(4) . . ?
O7 P3 C21 108.7(4) . . ?
P2 O5 Mo1 133.1(3) . . ?
P2 O6 Mo2 133.7(3) . . ?
P3 O7 Mo3 131.8(3) . . ?
P3 O8 Mo4 135.1(3) . . ?
P1 O9 Mo2 127.2(3) . . ?
P1 O9 Mo1 126.6(3) . . ?
Mo2 O9 Mo1 90.60(16) . . ?
P1 O10 Mo4 126.7(3) . . ?
P1 O10 Mo3 127.0(3) . . ?
Mo4 O10 Mo3 91.05(18) . . ?
P1 O11 Mo5 130.5(3) . . ?
P1 O11 Mo6 130.0(3) . . ?
Mo5 O11 Mo6 89.22(16) . . ?
P1 O12 Mo9 125.0(3) . . ?
P1 O12 Mo7 124.5(3) . . ?
Mo9 O12 Mo7 89.73(16) . . ?
P1 O12 Mo8 125.3(3) . . ?
Mo9 O12 Mo8 90.80(17) . . ?
Mo7 O12 Mo8 90.72(16) . . ?
Mo1 O13 Mo2 122.1(3) . . ?
Mo2 O14 Mo3 140.3(3) . . ?
Mo3 O15 Mo4 122.0(3) . . ?
Mo4 O16 Mo5 155.5(3) . . ?
Mo5 O17 Mo6 119.5(3) . . ?
Mo1 O18 Mo6 157.4(3) . . ?
Mo1 O19 Mo7 144.2(3) . . ?
Mo2 O20 Mo8 153.8(3) . . ?
Mo3 O21 Mo8 155.2(3) . . ?
Mo4 O22 Mo9 143.1(3) . . ?
Mo9 O23 Mo5 152.5(3) . . ?
Mo7 O24 Mo6 150.1(3) . . ?
Mo8 O25 Mo7 122.8(3) . . ?
Mo8 O26 Mo9 121.8(3) . . ?
Mo9 O27 Mo7 122.5(3) . . ?
C12 C11 C16 115.0(10) . . ?
C12 C11 P2 122.5(8) . . ?
C16 C11 P2 122.0(9) . . ?
C11 C12 C13 125.4(14) . . ?
C11 C12 H12 117.3 . . ?
C13 C12 H12 117.3 . . ?
C12 C13 C14 117.8(15) . . ?
C12 C13 H13 121.1 . . ?
C14 C13 H13 121.1 . . ?
C15 C14 C13 117.7(12) . . ?
C15 C14 H14 121.1 . . ?
C13 C14 H14 121.1 . . ?
C14 C15 C16 123.4(14) . . ?
C14 C15 H15 118.3 . . ?
C16 C15 H15 118.3 . . ?
C11 C16 C15 120.1(14) . . ?
C11 C16 H16 120.0 . . ?
C15 C16 H16 120.0 . . ?
C22 C21 C26 119.2(10) . . ?
C22 C21 P3 117.5(7) . . ?
C26 C21 P3 123.1(9) . . ?
C21 C22 C23 118.0(11) . . ?
C21 C22 H22 121.0 . . ?
C23 C22 H22 121.0 . . ?
C24 C23 C22 123.3(14) . . ?
C24 C23 H23 118.3 . . ?
C22 C23 H23 118.3 . . ?
C23 C24 C25 117.4(12) . . ?
C23 C24 H24 121.3 . . ?
C25 C24 H24 121.3 . . ?
C24 C25 C26 122.5(12) . . ?
C24 C25 H25 118.8 . . ?
C26 C25 H25 118.8 . . ?
C25 C26 C21 119.5(13) . . ?
C25 C26 H26 120.2 . . ?
C21 C26 H26 120.2 . . ?
C121 N1 C131 106.3(8) . . ?
C121 N1 C141 112.6(11) . . ?
C131 N1 C141 111.3(9) . . ?
C121 N1 C111 107.6(9) . . ?
C131 N1 C111 109.8(10) . . ?
C141 N1 C111 109.2(8) . . ?
C112 C111 N1 114.0(8) . . ?
C112 C111 H11A 108.8 . . ?
N1 C111 H11A 108.8 . . ?
C112 C111 H11B 108.8 . . ?
N1 C111 H11B 108.8 . . ?
H11A C111 H11B 107.7 . . ?
C113 C112 C111 106.7(10) . . ?
C113 C112 H11C 110.4 . . ?
C111 C112 H11C 110.4 . . ?
C113 C112 H11D 110.4 . . ?
C111 C112 H11D 110.4 . . ?
H11C C112 H11D 108.6 . . ?
C114 C113 C112 112.5(12) . . ?
C114 C113 H11E 109.1 . . ?
C112 C113 H11E 109.1 . . ?
C114 C113 H11F 109.1 . . ?
C112 C113 H11F 109.1 . . ?
H11E C113 H11F 107.8 . . ?
C113 C114 H11G 109.5 . . ?
C113 C114 H11H 109.5 . . ?
H11G C114 H11H 109.5 . . ?
C113 C114 H11I 109.5 . . ?
H11G C114 H11I 109.5 . . ?
H11H C114 H11I 109.5 . . ?
N1 C121 C122 112.5(9) . . ?
N1 C121 H12A 109.1 . . ?
C122 C121 H12A 109.1 . . ?
N1 C121 H12B 109.1 . . ?
C122 C121 H12B 109.1 . . ?
H12A C121 H12B 107.8 . . ?
C121 C122 C123 112.5(10) . . ?
C121 C122 H12C 109.1 . . ?
C123 C122 H12C 109.1 . . ?
C121 C122 H12D 109.1 . . ?
C123 C122 H12D 109.1 . . ?
H12C C122 H12D 107.8 . . ?
C124 C123 C122 111.2(12) . . ?
C124 C123 H12E 109.4 . . ?
C122 C123 H12E 109.4 . . ?
C124 C123 H12F 109.4 . . ?
C122 C123 H12F 109.4 . . ?
H12E C123 H12F 108.0 . . ?
C123 C124 H12G 109.5 . . ?
C123 C124 H12H 109.5 . . ?
H12G C124 H12H 109.5 . . ?
C123 C124 H12I 109.5 . . ?
H12G C124 H12I 109.5 . . ?
H12H C124 H12I 109.5 . . ?
N1 C131 C132 115.8(8) . . ?
N1 C131 H13A 108.3 . . ?
C132 C131 H13A 108.3 . . ?
N1 C131 H13B 108.3 . . ?
C132 C131 H13B 108.3 . . ?
H13A C131 H13B 107.4 . . ?
C133 C132 C131 113.4(12) . . ?
C133 C132 H13C 108.9 . . ?
C131 C132 H13C 108.9 . . ?
C133 C132 H13D 108.9 . . ?
C131 C132 H13D 108.9 . . ?
H13C C132 H13D 107.7 . . ?
C132 C133 C134 112.7(14) . . ?
C132 C133 H13E 109.1 . . ?
C134 C133 H13E 109.1 . . ?
C132 C133 H13F 109.1 . . ?
C134 C133 H13F 109.1 . . ?
H13E C133 H13F 107.8 . . ?
C133 C134 H13G 109.5 . . ?
C133 C134 H13H 109.5 . . ?
H13G C134 H13H 109.5 . . ?
C133 C134 H13I 109.5 . . ?
H13G C134 H13I 109.5 . . ?
H13H C134 H13I 109.5 . . ?
N1 C141 C142 114.9(9) . . ?
N1 C141 H14A 108.5 . . ?
C142 C141 H14A 108.5 . . ?
N1 C141 H14B 108.5 . . ?
C142 C141 H14B 108.5 . . ?
H14A C141 H14B 107.5 . . ?
C143 C142 C141 111.9(10) . . ?
C143 C142 H14C 109.2 . . ?
C141 C142 H14C 109.2 . . ?
C143 C142 H14D 109.2 . . ?
C141 C142 H14D 109.2 . . ?
H14C C142 H14D 107.9 . . ?
C142 C143 C144 109.4(12) . . ?
C142 C143 H14E 109.8 . . ?
C144 C143 H14E 109.8 . . ?
C142 C143 H14F 109.8 . . ?
C144 C143 H14F 109.8 . . ?
H14E C143 H14F 108.2 . . ?
C143 C144 H14G 109.5 . . ?
C143 C144 H14H 109.5 . . ?
H14G C144 H14H 109.5 . . ?
C143 C144 H14I 109.5 . . ?
H14G C144 H14I 109.5 . . ?
H14H C144 H14I 109.5 . . ?
C241 N2 C211 111.8(8) . . ?
C241 N2 C231 106.0(7) . . ?
C211 N2 C231 111.6(7) . . ?
C241 N2 C221 110.8(8) . . ?
C211 N2 C221 105.9(7) . . ?
C231 N2 C221 110.8(8) . . ?
N2 C211 C212 114.4(8) . . ?
N2 C211 H21A 108.7 . . ?
C212 C211 H21A 108.7 . . ?
N2 C211 H21B 108.7 . . ?
C212 C211 H21B 108.7 . . ?
H21A C211 H21B 107.6 . . ?
C211 C212 C213 109.4(9) . . ?
C211 C212 H21C 109.8 . . ?
C213 C212 H21C 109.8 . . ?
C211 C212 H21D 109.8 . . ?
C213 C212 H21D 109.8 . . ?
H21C C212 H21D 108.2 . . ?
C214 C213 C212 111.3(10) . . ?
C214 C213 H21E 109.4 . . ?
C212 C213 H21E 109.4 . . ?
C214 C213 H21F 109.4 . . ?
C212 C213 H21F 109.4 . . ?
H21E C213 H21F 108.0 . . ?
C213 C214 H21G 109.5 . . ?
C213 C214 H21H 109.5 . . ?
H21G C214 H21H 109.5 . . ?
C213 C214 H21I 109.5 . . ?
H21G C214 H21I 109.5 . . ?
H21H C214 H21I 109.5 . . ?
C222 C221 N2 112.8(8) . . ?
C222 C221 H22A 109.0 . . ?
N2 C221 H22A 109.0 . . ?
C222 C221 H22B 109.0 . . ?
N2 C221 H22B 109.0 . . ?
H22A C221 H22B 107.8 . . ?
C223 C222 C221 115.0(9) . . ?
C223 C222 H22C 108.5 . . ?
C221 C222 H22C 108.5 . . ?
C223 C222 H22D 108.5 . . ?
C221 C222 H22D 108.5 . . ?
H22C C222 H22D 107.5 . . ?
C222 C223 C224 110.8(9) . . ?
C222 C223 H22E 109.5 . . ?
C224 C223 H22E 109.5 . . ?
C222 C223 H22F 109.5 . . ?
C224 C223 H22F 109.5 . . ?
H22E C223 H22F 108.1 . . ?
C223 C224 H22G 109.5 . . ?
C223 C224 H22H 109.5 . . ?
H22G C224 H22H 109.5 . . ?
C223 C224 H22I 109.5 . . ?
H22G C224 H22I 109.5 . . ?
H22H C224 H22I 109.5 . . ?
C232 C231 N2 116.7(8) . . ?
C232 C231 H23A 108.1 . . ?
N2 C231 H23A 108.1 . . ?
C232 C231 H23B 108.1 . . ?
N2 C231 H23B 108.1 . . ?
H23A C231 H23B 107.3 . . ?
C231 C232 C233 108.7(8) . . ?
C231 C232 H23C 109.9 . . ?
C233 C232 H23C 109.9 . . ?
C231 C232 H23D 109.9 . . ?
C233 C232 H23D 109.9 . . ?
H23C C232 H23D 108.3 . . ?
C232 C233 C234 108.7(11) . . ?
C232 C233 H23E 109.9 . . ?
C234 C233 H23E 109.9 . . ?
C232 C233 H23F 109.9 . . ?
C234 C233 H23F 109.9 . . ?
H23E C233 H23F 108.3 . . ?
C233 C234 H23G 109.5 . . ?
C233 C234 H23H 109.5 . . ?
H23G C234 H23H 109.5 . . ?
C233 C234 H23I 109.5 . . ?
H23G C234 H23I 109.5 . . ?
H23H C234 H23I 109.5 . . ?
N2 C241 C242 117.3(8) . . ?
N2 C241 H24A 108.0 . . ?
C242 C241 H24A 108.0 . . ?
N2 C241 H24B 108.0 . . ?
C242 C241 H24B 108.0 . . ?
H24A C241 H24B 107.2 . . ?
C243 C242 C241 110.4(9) . . ?
C243 C242 H24C 109.6 . . ?
C241 C242 H24C 109.6 . . ?
C243 C242 H24D 109.6 . . ?
C241 C242 H24D 109.6 . . ?
H24C C242 H24D 108.1 . . ?
C244 C243 C242 115.7(11) . . ?
C244 C243 H24E 108.4 . . ?
C242 C243 H24E 108.4 . . ?
C244 C243 H24F 108.4 . . ?
C242 C243 H24F 108.4 . . ?
H24E C243 H24F 107.4 . . ?
C243 C244 H24G 109.5 . . ?
C243 C244 H24H 109.5 . . ?
H24G C244 H24H 109.5 . . ?
C243 C244 H24I 109.5 . . ?
H24G C244 H24I 109.5 . . ?
H24H C244 H24I 109.5 . . ?
C341 N3 C321 109.9(9) . . ?
C341 N3 C311 111.6(8) . . ?
C321 N3 C311 111.6(9) . . ?
C341 N3 C331 112.2(9) . . ?
C321 N3 C331 102.8(8) . . ?
C311 N3 C331 108.5(9) . . ?
C312 C311 N3 116.9(9) . . ?
C312 C311 H31A 108.1 . . ?
N3 C311 H31A 108.1 . . ?
C312 C311 H31B 108.1 . . ?
N3 C311 H31B 108.1 . . ?
H31A C311 H31B 107.3 . . ?
C311 C312 C313 114.1(7) . . ?
C311 C312 H31C 108.7 . . ?
C313 C312 H31C 108.7 . . ?
C311 C312 H31D 108.7 . . ?
C313 C312 H31D 108.7 . . ?
H31C C312 H31D 107.6 . . ?
C314 C313 C312 114.4(7) . . ?
C314 C313 H31E 108.7 . . ?
C312 C313 H31E 108.7 . . ?
C314 C313 H31F 108.7 . . ?
C312 C313 H31F 108.7 . . ?
H31E C313 H31F 107.6 . . ?
C313 C314 H31G 109.5 . . ?
C313 C314 H31H 109.5 . . ?
H31G C314 H31H 109.5 . . ?
C313 C314 H31I 109.5 . . ?
H31G C314 H31I 109.5 . . ?
H31H C314 H31I 109.5 . . ?
C322 C321 N3 117.1(9) . . ?
C322 C321 H32A 108.0 . . ?
N3 C321 H32A 108.0 . . ?
C322 C321 H32B 108.0 . . ?
N3 C321 H32B 108.0 . . ?
H32A C321 H32B 107.3 . . ?
C321 C322 C323 108.2(9) . . ?
C321 C322 H32C 110.1 . . ?
C323 C322 H32C 110.1 . . ?
C321 C322 H32D 110.1 . . ?
C323 C322 H32D 110.1 . . ?
H32C C322 H32D 108.4 . . ?
C324 C323 C322 103.2(8) . . ?
C324 C323 H32E 111.1 . . ?
C322 C323 H32E 111.1 . . ?
C324 C323 H32F 111.1 . . ?
C322 C323 H32F 111.1 . . ?
H32E C323 H32F 109.1 . . ?
C323 C324 H32G 109.5 . . ?
C323 C324 H32H 109.5 . . ?
H32G C324 H32H 109.5 . . ?
C323 C324 H32I 109.5 . . ?
H32G C324 H32I 109.5 . . ?
H32H C324 H32I 109.5 . . ?
C332 C331 N3 113.2(10) . . ?
C332 C331 H33A 108.9 . . ?
N3 C331 H33A 108.9 . . ?
C332 C331 H33B 108.9 . . ?
N3 C331 H33B 108.9 . . ?
H33A C331 H33B 107.8 . . ?
C331 C332 C333 115.7(11) . . ?
C331 C332 H33C 108.4 . . ?
C333 C332 H33C 108.4 . . ?
C331 C332 H33D 108.4 . . ?
C333 C332 H33D 108.4 . . ?
H33C C332 H33D 107.4 . . ?
C334 C333 C332 117.5(13) . . ?
C334 C333 H33E 107.9 . . ?
C332 C333 H33E 107.9 . . ?
C334 C333 H33F 107.9 . . ?
C332 C333 H33F 107.9 . . ?
H33E C333 H33F 107.2 . . ?
C333 C334 H33G 109.5 . . ?
C333 C334 H33H 109.5 . . ?
H33G C334 H33H 109.5 . . ?
C333 C334 H33I 109.5 . . ?
H33G C334 H33I 109.5 . . ?
H33H C334 H33I 109.5 . . ?
C342 C341 N3 119.5(10) . . ?
C342 C341 H34A 107.5 . . ?
N3 C341 H34A 107.5 . . ?
C342 C341 H34B 107.5 . . ?
N3 C341 H34B 107.5 . . ?
H34A C341 H34B 107.0 . . ?
C341 C342 C343 115.0(10) . . ?
C341 C342 H34C 108.5 . . ?
C343 C342 H34C 108.5 . . ?
C341 C342 H34D 108.5 . . ?
C343 C342 H34D 108.5 . . ?
H34C C342 H34D 107.5 . . ?
C344 C343 C342 118.3(11) . . ?
C344 C343 H34E 107.7 . . ?
C342 C343 H34E 107.7 . . ?
C344 C343 H34F 107.7 . . ?
C342 C343 H34F 107.7 . . ?
H34E C343 H34F 107.1 . . ?
C343 C344 H34G 109.5 . . ?
C343 C344 H34H 109.5 . . ?
H34G C344 H34H 109.5 . . ?
C343 C344 H34I 109.5 . . ?
H34G C344 H34I 109.5 . . ?
H34H C344 H34I 109.5 . . ?
C35 N31 C31 120.1(9) . . ?
N31 C31 C32 118.8(9) . . ?
N31 C31 H31 120.6 . . ?
C32 C31 H31 120.6 . . ?
C33 C32 C31 120.7(10) . . ?
C33 C32 H32 119.6 . . ?
C31 C32 H32 119.6 . . ?
C32 C33 C34 117.8(10) . . ?
C32 C33 H33 121.1 . . ?
C34 C33 H33 121.1 . . ?
C35 C34 C33 119.8(10) . . ?
C35 C34 H34 120.1 . . ?
C33 C34 H34 120.1 . . ?
N31 C35 C34 122.6(10) . . ?
N31 C35 H35 118.7 . . ?
C34 C35 H35 118.7 . . ?

loop_
_geom_bond_atom_site_label_1
_geom_bond_atom_site_label_2
_geom_bond_distance
_geom_bond_site_symmetry_2
_geom_bond_publ_flag
Mo1 O28 1.676(5) . ?
Mo1 O19 1.851(5) . ?
Mo1 O18 1.858(5) . ?
Mo1 O13 1.904(5) . ?
Mo1 O5 2.064(5) . ?
Mo1 O9 2.379(5) . ?
Mo2 O29 1.694(5) . ?
Mo2 O20 1.807(5) . ?
Mo2 O14 1.893(5) . ?
Mo2 O13 1.913(5) . ?
Mo2 O6 2.079(5) . ?
Mo2 O9 2.319(5) . ?
Mo3 O30 1.686(5) . ?
Mo3 O21 1.801(5) . ?
Mo3 O15 1.878(5) . ?
Mo3 O14 1.920(5) . ?
Mo3 O7 2.092(6) . ?
Mo3 O10 2.357(5) . ?
Mo4 O31 1.691(5) . ?
Mo4 O16 1.823(5) . ?
Mo4 O22 1.834(5) . ?
Mo4 O15 1.950(5) . ?
Mo4 O8 2.061(5) . ?
Mo4 O10 2.335(5) . ?
Mo5 O32 1.704(5) . ?
Mo5 O2 1.707(5) . ?
Mo5 O17 1.896(5) . ?
Mo5 O16 1.983(5) . ?
Mo5 O23 2.257(5) . ?
Mo5 O11 2.343(5) . ?
Mo6 O33 1.699(6) . ?
Mo6 O1 1.720(6) . ?
Mo6 O17 1.925(5) . ?
Mo6 O18 1.943(5) . ?
Mo6 O24 2.254(5) . ?
Mo6 O11 2.358(5) . ?
Mo7 O34 1.679(5) . ?
Mo7 O24 1.766(5) . ?
Mo7 O27 1.928(5) . ?
Mo7 O19 1.943(5) . ?
Mo7 O25 2.093(5) . ?
Mo7 O12 2.394(5) . ?
Mo8 O35 1.696(5) . ?
Mo8 O25 1.801(5) . ?
Mo8 O26 1.820(5) . ?
Mo8 O20 2.045(5) . ?
Mo8 O21 2.052(5) . ?
Mo8 O12 2.415(5) . ?
Mo9 O36 1.682(5) . ?
Mo9 O23 1.762(5) . ?
Mo9 O27 1.905(5) . ?
Mo9 O22 1.983(5) . ?
Mo9 O26 2.078(5) . ?
Mo9 O12 2.371(5) . ?
P1 O9 1.520(5) . ?
P1 O10 1.534(5) . ?
P1 O11 1.540(5) . ?
P1 O12 1.565(5) . ?
P2 O3 1.514(6) . ?
P2 O5 1.529(5) . ?
P2 O6 1.532(6) . ?
P2 C11 1.790(8) . ?
P3 O4 1.520(7) . ?
P3 O8 1.533(6) . ?
P3 O7 1.536(6) . ?
P3 C21 1.795(9) . ?
C11 C12 1.350(16) . ?
C11 C16 1.368(15) . ?
C12 C13 1.362(17) . ?
C12 H12 0.9500 . ?
C13 C14 1.37(2) . ?
C13 H13 0.9500 . ?
C14 C15 1.33(2) . ?
C14 H14 0.9500 . ?
C15 C16 1.372(17) . ?
C15 H15 0.9500 . ?
C16 H16 0.9500 . ?
C21 C22 1.370(17) . ?
C21 C26 1.391(14) . ?
C22 C23 1.429(15) . ?
C22 H22 0.9500 . ?
C23 C24 1.332(19) . ?
C23 H23 0.9500 . ?
C24 C25 1.36(2) . ?
C24 H24 0.9500 . ?
C25 C26 1.387(18) . ?
C25 H25 0.9500 . ?
C26 H26 0.9500 . ?
N1 C121 1.500(14) . ?
N1 C131 1.519(13) . ?
N1 C141 1.526(14) . ?
N1 C111 1.546(15) . ?
C111 C112 1.538(19) . ?
C111 H11A 0.9900 . ?
C111 H11B 0.9900 . ?
C112 C113 1.531(19) . ?
C112 H11C 0.9900 . ?
C112 H11D 0.9900 . ?
C113 C114 1.51(2) . ?
C113 H11E 0.9900 . ?
C113 H11F 0.9900 . ?
C114 H11G 0.9800 . ?
C114 H11H 0.9800 . ?
C114 H11I 0.9800 . ?
C121 C122 1.531(18) . ?
C121 H12A 0.9900 . ?
C121 H12B 0.9900 . ?
C122 C123 1.57(2) . ?
C122 H12C 0.9900 . ?
C122 H12D 0.9900 . ?
C123 C124 1.45(2) . ?
C123 H12E 0.9900 . ?
C123 H12F 0.9900 . ?
C124 H12G 0.9800 . ?
C124 H12H 0.9800 . ?
C124 H12I 0.9800 . ?
C131 C132 1.532(17) . ?
C131 H13A 0.9900 . ?
C131 H13B 0.9900 . ?
C132 C133 1.50(2) . ?
C132 H13C 0.9900 . ?
C132 H13D 0.9900 . ?
C133 C134 1.511(12) . ?
C133 H13E 0.9900 . ?
C133 H13F 0.9900 . ?
C134 H13G 0.9800 . ?
C134 H13H 0.9800 . ?
C134 H13I 0.9800 . ?
C141 C142 1.527(18) . ?
C141 H14A 0.9900 . ?
C141 H14B 0.9900 . ?
C142 C143 1.495(19) . ?
C142 H14C 0.9900 . ?
C142 H14D 0.9900 . ?
C143 C144 1.53(2) . ?
C143 H14E 0.9900 . ?
C143 H14F 0.9900 . ?
C144 H14G 0.9800 . ?
C144 H14H 0.9800 . ?
C144 H14I 0.9800 . ?
N2 C241 1.502(13) . ?
N2 C211 1.509(12) . ?
N2 C231 1.528(12) . ?
N2 C221 1.531(12) . ?
C211 C212 1.514(14) . ?
C211 H21A 0.9900 . ?
C211 H21B 0.9900 . ?
C212 C213 1.548(16) . ?
C212 H21C 0.9900 . ?
C212 H21D 0.9900 . ?
C213 C214 1.464(18) . ?
C213 H21E 0.9900 . ?
C213 H21F 0.9900 . ?
C214 H21G 0.9800 . ?
C214 H21H 0.9800 . ?
C214 H21I 0.9800 . ?
C221 C222 1.521(10) . ?
C221 H22A 0.9900 . ?
C221 H22B 0.9900 . ?
C222 C223 1.509(11) . ?
C222 H22C 0.9900 . ?
C222 H22D 0.9900 . ?
C223 C224 1.538(12) . ?
C223 H22E 0.9900 . ?
C223 H22F 0.9900 . ?
C224 H22G 0.9800 . ?
C224 H22H 0.9800 . ?
C224 H22I 0.9800 . ?
C231 C232 1.522(14) . ?
C231 H23A 0.9900 . ?
C231 H23B 0.9900 . ?
C232 C233 1.530(17) . ?
C232 H23C 0.9900 . ?
C232 H23D 0.9900 . ?
C233 C234 1.56(2) . ?
C233 H23E 0.9900 . ?
C233 H23F 0.9900 . ?
C234 H23G 0.9800 . ?
C234 H23H 0.9800 . ?
C234 H23I 0.9800 . ?
C241 C242 1.546(10) . ?
C241 H24A 0.9900 . ?
C241 H24B 0.9900 . ?
C242 C243 1.518(12) . ?
C242 H24C 0.9900 . ?
C242 H24D 0.9900 . ?
C243 C244 1.509(12) . ?
C243 H24E 0.9900 . ?
C243 H24F 0.9900 . ?
C244 H24G 0.9800 . ?
C244 H24H 0.9800 . ?
C244 H24I 0.9800 . ?
N3 C341 1.498(14) . ?
N3 C321 1.517(13) . ?
N3 C311 1.538(14) . ?
N3 C331 1.542(14) . ?
C311 C312 1.517(7) . ?
C311 H31A 0.9900 . ?
C311 H31B 0.9900 . ?
C312 C313 1.519(7) . ?
C312 H31C 0.9900 . ?
C312 H31D 0.9900 . ?
C313 C314 1.513(7) . ?
C313 H31E 0.9900 . ?
C313 H31F 0.9900 . ?
C314 H31G 0.9800 . ?
C314 H31H 0.9800 . ?
C314 H31I 0.9800 . ?
C321 C322 1.487(11) . ?
C321 H32A 0.9900 . ?
C321 H32B 0.9900 . ?
C322 C323 1.583(10) . ?
C322 H32C 0.9900 . ?
C322 H32D 0.9900 . ?
C323 C324 1.552(11) . ?
C323 H32E 0.9900 . ?
C323 H32F 0.9900 . ?
C324 H32G 0.9800 . ?
C324 H32H 0.9800 . ?
C324 H32I 0.9800 . ?
C331 C332 1.486(11) . ?
C331 H33A 0.9900 . ?
C331 H33B 0.9900 . ?
C332 C333 1.499(12) . ?
C332 H33C 0.9900 . ?
C332 H33D 0.9900 . ?
C333 C334 1.480(12) . ?
C333 H33E 0.9900 . ?
C333 H33F 0.9900 . ?
C334 H33G 0.9800 . ?
C334 H33H 0.9800 . ?
C334 H33I 0.9800 . ?
C341 C342 1.484(11) . ?
C341 H34A 0.9900 . ?
C341 H34B 0.9900 . ?
C342 C343 1.516(11) . ?
C342 H34C 0.9900 . ?
C342 H34D 0.9900 . ?
C343 C344 1.496(12) . ?
C343 H34E 0.9900 . ?
C343 H34F 0.9900 . ?
C344 H34G 0.9800 . ?
C344 H34H 0.9800 . ?
C344 H34I 0.9800 . ?
N31 C35 1.307(13) . ?
N31 C31 1.365(13) . ?
C31 C32 1.392(15) . ?
C31 H31 0.9500 . ?
C32 C33 1.372(15) . ?
C32 H32 0.9500 . ?
C33 C34 1.375(16) . ?
C33 H33 0.9500 . ?
C34 C35 1.363(16) . ?
C34 H34 0.9500 . ?
C35 H35 0.9500 . ?

loop_
_geom_torsion_atom_site_label_1
_geom_torsion_atom_site_label_2
_geom_torsion_atom_site_label_3
_geom_torsion_atom_site_label_4
_geom_torsion
_geom_torsion_site_symmetry_1
_geom_torsion_site_symmetry_2
_geom_torsion_site_symmetry_3
_geom_torsion_site_symmetry_4
_geom_torsion_publ_flag
O3 P2 O5 Mo1 -117.5(4) . . . . ?
O6 P2 O5 Mo1 9.7(5) . . . . ?
C11 P2 O5 Mo1 125.7(5) . . . . ?
O3 P2 O6 Mo2 114.9(5) . . . . ?
O5 P2 O6 Mo2 -12.5(6) . . . . ?
C11 P2 O6 Mo2 -128.3(5) . . . . ?
O4 P3 O7 Mo3 -115.1(5) . . . . ?
O8 P3 O7 Mo3 11.7(6) . . . . ?
C21 P3 O7 Mo3 129.7(5) . . . . ?
O4 P3 O8 Mo4 117.4(5) . . . . ?
O7 P3 O8 Mo4 -8.8(6) . . . . ?
C21 P3 O8 Mo4 -128.3(5) . . . . ?
O10 P1 O9 Mo2 52.2(4) . . . . ?
O11 P1 O9 Mo2 174.5(3) . . . . ?
O12 P1 O9 Mo2 -66.2(4) . . . . ?
O10 P1 O9 Mo1 177.7(3) . . . . ?
O11 P1 O9 Mo1 -60.0(4) . . . . ?
O12 P1 O9 Mo1 59.3(4) . . . . ?
O9 P1 O10 Mo4 -179.3(3) . . . . ?
O11 P1 O10 Mo4 58.4(4) . . . . ?
O12 P1 O10 Mo4 -60.7(4) . . . . ?
O9 P1 O10 Mo3 -53.1(4) . . . . ?
O11 P1 O10 Mo3 -175.4(3) . . . . ?
O12 P1 O10 Mo3 65.5(4) . . . . ?
O9 P1 O11 Mo5 -174.8(3) . . . . ?
O10 P1 O11 Mo5 -51.6(4) . . . . ?
O12 P1 O11 Mo5 66.6(4) . . . . ?
O9 P1 O11 Mo6 51.3(4) . . . . ?
O10 P1 O11 Mo6 174.5(3) . . . . ?
O12 P1 O11 Mo6 -67.3(4) . . . . ?
O9 P1 O12 Mo9 -179.2(3) . . . . ?
O10 P1 O12 Mo9 60.1(4) . . . . ?
O11 P1 O12 Mo9 -59.5(4) . . . . ?
O9 P1 O12 Mo7 -60.8(4) . . . . ?
O10 P1 O12 Mo7 178.5(3) . . . . ?
O11 P1 O12 Mo7 58.9(4) . . . . ?
O9 P1 O12 Mo8 59.6(4) . . . . ?
O10 P1 O12 Mo8 -61.1(4) . . . . ?
O11 P1 O12 Mo8 179.3(3) . . . . ?
O29 Mo2 O14 Mo3 -118.0(5) . . . . ?
O20 Mo2 O14 Mo3 -14.7(5) . . . . ?
O13 Mo2 O14 Mo3 85.5(7) . . . . ?
O6 Mo2 O14 Mo3 148.0(5) . . . . ?
O9 Mo2 O14 Mo3 70.1(4) . . . . ?
O30 Mo3 O15 Mo4 176.4(3) . . . . ?
O21 Mo3 O15 Mo4 -80.7(3) . . . . ?
O14 Mo3 O15 Mo4 21.7(7) . . . . ?
O7 Mo3 O15 Mo4 82.4(3) . . . . ?
O10 Mo3 O15 Mo4 2.2(3) . . . . ?
O31 Mo4 O16 Mo5 -140.8(7) . . . . ?
O22 Mo4 O16 Mo5 -37.3(7) . . . . ?
O15 Mo4 O16 Mo5 61.4(10) . . . . ?
O8 Mo4 O16 Mo5 124.3(7) . . . . ?
O10 Mo4 O16 Mo5 47.7(7) . . . . ?
O32 Mo5 O17 Mo6 169.7(3) . . . . ?
O2 Mo5 O17 Mo6 63.6(3) . . . . ?
O16 Mo5 O17 Mo6 -55.5(6) . . . . ?
O23 Mo5 O17 Mo6 -100.5(3) . . . . ?
O11 Mo5 O17 Mo6 -20.3(2) . . . . ?
O28 Mo1 O18 Mo6 142.9(8) . . . . ?
O19 Mo1 O18 Mo6 40.6(8) . . . . ?
O13 Mo1 O18 Mo6 -56.6(10) . . . . ?
O5 Mo1 O18 Mo6 -122.7(8) . . . . ?
O9 Mo1 O18 Mo6 -45.0(8) . . . . ?
O28 Mo1 O19 Mo7 -127.1(5) . . . . ?
O18 Mo1 O19 Mo7 -23.3(5) . . . . ?
O13 Mo1 O19 Mo7 132.1(5) . . . . ?
O5 Mo1 O19 Mo7 54.3(10) . . . . ?
O9 Mo1 O19 Mo7 59.4(5) . . . . ?
O29 Mo2 O20 Mo8 144.1(7) . . . . ?
O14 Mo2 O20 Mo8 41.6(7) . . . . ?
O13 Mo2 O20 Mo8 -116.2(7) . . . . ?
O6 Mo2 O20 Mo8 -46.5(12) . . . . ?
O9 Mo2 O20 Mo8 -42.2(7) . . . . ?
O30 Mo3 O21 Mo8 -144.0(7) . . . . ?
O15 Mo3 O21 Mo8 113.6(7) . . . . ?
O14 Mo3 O21 Mo8 -41.8(7) . . . . ?
O7 Mo3 O21 Mo8 32.8(13) . . . . ?
O10 Mo3 O21 Mo8 40.4(7) . . . . ?
O31 Mo4 O22 Mo9 125.6(5) . . . . ?
O16 Mo4 O22 Mo9 22.3(5) . . . . ?
O15 Mo4 O22 Mo9 -134.3(5) . . . . ?
O8 Mo4 O22 Mo9 -67.2(9) . . . . ?
O10 Mo4 O22 Mo9 -61.3(5) . . . . ?
O36 Mo9 O23 Mo5 137.5(6) . . . . ?
O27 Mo9 O23 Mo5 -119.8(6) . . . . ?
O22 Mo9 O23 Mo5 37.3(6) . . . . ?
O26 Mo9 O23 Mo5 -26.1(10) . . . . ?
O12 Mo9 O23 Mo5 -47.0(6) . . . . ?
O34 Mo7 O24 Mo6 -134.6(5) . . . . ?
O27 Mo7 O24 Mo6 123.2(5) . . . . ?
O19 Mo7 O24 Mo6 -33.3(6) . . . . ?
O25 Mo7 O24 Mo6 33.8(9) . . . . ?
O12 Mo7 O24 Mo6 51.2(5) . . . . ?
O35 Mo8 O25 Mo7 169.4(3) . . . . ?
O26 Mo8 O25 Mo7 64.1(3) . . . . ?
O20 Mo8 O25 Mo7 -91.2(3) . . . . ?
O21 Mo8 O25 Mo7 -39.7(7) . . . . ?
O12 Mo8 O25 Mo7 -7.8(3) . . . . ?
O35 Mo8 O26 Mo9 -167.5(3) . . . . ?
O25 Mo8 O26 Mo9 -63.1(4) . . . . ?
O20 Mo8 O26 Mo9 43.1(7) . . . . ?
O21 Mo8 O26 Mo9 92.7(3) . . . . ?
O12 Mo8 O26 Mo9 9.0(3) . . . . ?
O3 P2 C11 C12 -77.2(11) . . . . ?
O5 P2 C11 C12 42.4(11) . . . . ?
O6 P2 C11 C12 163.5(11) . . . . ?
O3 P2 C11 C16 94.7(9) . . . . ?
O5 P2 C11 C16 -145.7(9) . . . . ?
O6 P2 C11 C16 -24.5(10) . . . . ?
C16 C11 C12 C13 9(2) . . . . ?
P2 C11 C12 C13 -178.8(14) . . . . ?
C11 C12 C13 C14 -6(3) . . . . ?
C12 C13 C14 C15 -1(3) . . . . ?
C13 C14 C15 C16 5(3) . . . . ?
C12 C11 C16 C15 -4.4(19) . . . . ?
P2 C11 C16 C15 -176.9(11) . . . . ?
C14 C15 C16 C11 -2(3) . . . . ?
O4 P3 C21 C22 160.9(8) . . . . ?
O8 P3 C21 C22 42.4(9) . . . . ?
O7 P3 C21 C22 -80.5(9) . . . . ?
O4 P3 C21 C26 -14.7(10) . . . . ?
O8 P3 C21 C26 -133.2(9) . . . . ?
O7 P3 C21 C26 104.0(10) . . . . ?
C26 C21 C22 C23 -0.8(17) . . . . ?
P3 C21 C22 C23 -176.5(9) . . . . ?
C21 C22 C23 C24 -2(2) . . . . ?
C22 C23 C24 C25 3(2) . . . . ?
C23 C24 C25 C26 -1(2) . . . . ?
C24 C25 C26 C21 -2(2) . . . . ?
C22 C21 C26 C25 2.4(18) . . . . ?
P3 C21 C26 C25 177.9(9) . . . . ?
C121 N1 C111 C112 66.2(13) . . . . ?
C131 N1 C111 C112 -49.0(12) . . . . ?
C141 N1 C111 C112 -171.3(10) . . . . ?
N1 C111 C112 C113 -173.1(10) . . . . ?
C111 C112 C113 C114 -173.9(12) . . . . ?
C131 N1 C121 C122 -176.7(12) . . . . ?
C141 N1 C121 C122 -54.5(15) . . . . ?
C111 N1 C121 C122 65.8(15) . . . . ?
N1 C121 C122 C123 149.6(13) . . . . ?
C121 C122 C123 C124 177.9(14) . . . . ?
C121 N1 C131 C132 -179.1(12) . . . . ?
C141 N1 C131 C132 57.9(15) . . . . ?
C111 N1 C131 C132 -63.1(14) . . . . ?
N1 C131 C132 C133 -106.6(14) . . . . ?
C131 C132 C133 C134 177.8(13) . . . . ?
C121 N1 C141 C142 -50.3(13) . . . . ?
C131 N1 C141 C142 69.0(13) . . . . ?
C111 N1 C141 C142 -169.7(9) . . . . ?
N1 C141 C142 C143 -164.8(10) . . . . ?
C141 C142 C143 C144 -179.9(12) . . . . ?
C241 N2 C211 C212 -63.0(12) . . . . ?
C231 N2 C211 C212 55.6(13) . . . . ?
C221 N2 C211 C212 176.2(10) . . . . ?
N2 C211 C212 C213 173.3(11) . . . . ?
C211 C212 C213 C214 175.9(13) . . . . ?
C241 N2 C221 C222 52.0(12) . . . . ?
C211 N2 C221 C222 173.5(10) . . . . ?
C231 N2 C221 C222 -65.4(12) . . . . ?
N2 C221 C222 C223 153.4(10) . . . . ?
C221 C222 C223 C224 -76.5(14) . . . . ?
C241 N2 C231 C232 178.8(8) . . . . ?
C211 N2 C231 C232 56.8(10) . . . . ?
C221 N2 C231 C232 -60.9(10) . . . . ?
N2 C231 C232 C233 -173.8(9) . . . . ?
C231 C232 C233 C234 -175.3(11) . . . . ?
C211 N2 C241 C242 -53.8(13) . . . . ?
C231 N2 C241 C242 -175.7(10) . . . . ?
C221 N2 C241 C242 64.1(13) . . . . ?
N2 C241 C242 C243 -171.7(13) . . . . ?
C241 C242 C243 C244 -179.2(17) . . . . ?
C341 N3 C311 C312 -66.2(15) . . . . ?
C321 N3 C311 C312 57.2(14) . . . . ?
C331 N3 C311 C312 169.7(11) . . . . ?
N3 C311 C312 C313 162.6(12) . . . . ?
C311 C312 C313 C314 131.6(19) . . . . ?
C341 N3 C321 C322 163.9(10) . . . . ?
C311 N3 C321 C322 39.5(14) . . . . ?
C331 N3 C321 C322 -76.6(12) . . . . ?
N3 C321 C322 C323 177.8(9) . . . . ?
C321 C322 C323 C324 179.9(10) . . . . ?
C341 N3 C331 C332 -64.3(15) . . . . ?
C321 N3 C331 C332 177.6(12) . . . . ?
C311 N3 C331 C332 59.4(14) . . . . ?
N3 C331 C332 C333 175.3(14) . . . . ?
C331 C332 C333 C334 171.1(17) . . . . ?
C321 N3 C341 C342 68.8(16) . . . . ?
C311 N3 C341 C342 -166.9(13) . . . . ?
C331 N3 C341 C342 -44.9(17) . . . . ?
N3 C341 C342 C343 -171.7(13) . . . . ?
C341 C342 C343 C344 -77(2) . . . . ?
C35 N31 C31 C32 0.0(16) . . . . ?
N31 C31 C32 C33 1.5(18) . . . . ?
C31 C32 C33 C34 -1.7(18) . . . . ?
C32 C33 C34 C35 0.3(18) . . . . ?
C31 N31 C35 C34 -1.4(16) . . . . ?
C33 C34 C35 N31 1.2(18) . . . . ?
